data_4068726
loop_
_publ_author_name
'Cohen, Ad'
'Kopilov, Jacob'
'Goldberg, Israel'
'Kol, Moshe'

_publ_section_title
;
 C1-Symmetric Zirconium Complexes of [ONNO&#x2032;]-Type Salan Ligands:
 Accurate Control of Catalyst Activity, Isospecificity, and Molecular
 Weight in 1-Hexene Polymerization
;
_journal_issue 5
_journal_name_full Organometallics
_journal_page_first 1391
_journal_paper_doi 10.1021/om801058w
_journal_volume 28
_journal_year 2009
_chemical_formula_moiety 'C52 H50 Cl2 N2 O2 Zr, 1.5(C7 H8)'
_chemical_formula_sum 'C62.5 H61.5 Cl2 N2 O2 Zr'
_chemical_formula_weight 1034.76
_chemical_name_systematic
; 
 ? 
;
_space_group_IT_number 61
_symmetry_cell_setting orthorhombic
_symmetry_space_group_name_Hall '-P 2ac 2ab'
_symmetry_space_group_name_H-M 'P b c a'
_atom_sites_solution_hydrogens geom
_atom_sites_solution_primary direct
_atom_sites_solution_secondary difmap
_audit_creation_method SHELXL-97
_cell_angle_alpha 90.00
_cell_angle_beta 90.00
_cell_angle_gamma 90.00
_cell_formula_units_Z 8
_cell_length_a 14.7085(2)
_cell_length_b 25.8794(3)
_cell_length_c 27.7465(5)
_cell_measurement_reflns_used 8862
_cell_measurement_temperature 110(2)
_cell_measurement_theta_max 25.0
_cell_measurement_theta_min 2.22
_cell_volume 10561.6(3)
_computing_cell_refinement Denzo
_computing_data_collection 'Collect, Nonius B.V.'
_computing_data_reduction 'Denzo & Scalepack'
_computing_structure_refinement 'SHELXL-97 (Sheldrick, 1997)'
_computing_structure_solution SIR-97
_diffrn_ambient_temperature 110(2)
_diffrn_detector_area_resol_mean 12.8
_diffrn_measured_fraction_theta_full 0.955
_diffrn_measured_fraction_theta_max 0.955
_diffrn_measurement_device_type 'Nonius KappaCCD'
_diffrn_measurement_method '1 deg. \f scans'
_diffrn_radiation_monochromator graphite
_diffrn_radiation_source 'fine-focus sealed tube'
_diffrn_radiation_type MoK\a
_diffrn_radiation_wavelength 0.71073
_diffrn_reflns_av_R_equivalents 0.0510
_diffrn_reflns_av_sigmaI/netI 0.0528
_diffrn_reflns_limit_h_max 17
_diffrn_reflns_limit_h_min 0
_diffrn_reflns_limit_k_max 27
_diffrn_reflns_limit_k_min 0
_diffrn_reflns_limit_l_max 32
_diffrn_reflns_limit_l_min 0
_diffrn_reflns_number 40873
_diffrn_reflns_theta_full 25.00
_diffrn_reflns_theta_max 25.00
_diffrn_reflns_theta_min 2.22
_diffrn_standards_number 0
_exptl_absorpt_coefficient_mu 0.355
_exptl_absorpt_correction_type none
_exptl_crystal_colour colorless
_exptl_crystal_density_diffrn 1.302
_exptl_crystal_density_method 'not measured'
_exptl_crystal_description prism
_exptl_crystal_F_000 4324
_exptl_crystal_size_max 0.50
_exptl_crystal_size_mid 0.35
_exptl_crystal_size_min 0.15
_refine_diff_density_max 0.554
_refine_diff_density_min -0.571
_refine_diff_density_rms 0.063
_refine_ls_extinction_method none
_refine_ls_goodness_of_fit_ref 1.026
_refine_ls_hydrogen_treatment constr
_refine_ls_matrix_type full
_refine_ls_number_parameters 636
_refine_ls_number_reflns 8882
_refine_ls_number_restraints 0
_refine_ls_restrained_S_all 1.026
_refine_ls_R_factor_all 0.0759
_refine_ls_R_factor_gt 0.0436
_refine_ls_shift/su_max 0.027
_refine_ls_shift/su_mean 0.000
_refine_ls_structure_factor_coef Fsqd
_refine_ls_weighting_details 'calc w=1/[\s^2^(Fo^2^)+(0.0566P)^2^+4.4456P] where P=(Fo^2^+2Fc^2^)/3'
_refine_ls_weighting_scheme calc
_refine_ls_wR_factor_gt 0.0984
_refine_ls_wR_factor_ref 0.1135
_reflns_number_gt 6301
_reflns_number_total 8882
_reflns_threshold_expression >2sigma(I)
_cod_data_source_file om801058w_si_002.cif
_cod_data_source_block mk193
_cod_original_sg_symbol_H-M 'P bca'
_cod_original_formula_sum 'C62.50 H61.50 Cl2 N2 O2 Zr'
_cod_database_code 4068726

loop_
_symmetry_equiv_pos_as_xyz
'x, y, z'
'-x+1/2, -y, z+1/2'
'x+1/2, -y+1/2, -z'
'-x, y+1/2, -z+1/2'
'-x, -y, -z'
'x-1/2, y, -z-1/2'
'-x-1/2, y-1/2, z'
'x, -y-1/2, z-1/2'

loop_
_atom_site_label
_atom_site_type_symbol
_atom_site_fract_x
_atom_site_fract_y
_atom_site_fract_z
_atom_site_U_iso_or_equiv
_atom_site_adp_type
_atom_site_occupancy
_atom_site_symmetry_multiplicity
_atom_site_calc_flag
_atom_site_refinement_flags
Zr1 Zr -0.012403(18) 0.352752(10) 0.026672(10) 0.02208(10) Uani 1 1 d .
N2 N -0.15887(16) 0.40657(9) 0.02902(9) 0.0248(6) Uani 1 1 d .
N3 N -0.14132(16) 0.29669(9) 0.03848(8) 0.0243(6) Uani 1 1 d .
O4 O -0.05093(14) 0.36165(7) -0.04248(7) 0.0288(5) Uani 1 1 d .
O5 O -0.00514(13) 0.34037(7) 0.09795(7) 0.0253(5) Uani 1 1 d .
C6 C 0.0493(2) 0.43386(11) 0.03053(11) 0.0282(7) Uani 1 1 d .
H6A H 0.0183 0.4591 0.0094 0.034 Uiso 1 1 calc R
H6B H 0.0539 0.4474 0.0638 0.034 Uiso 1 1 calc R
C7 C 0.0877(2) 0.28879(12) 0.00031(14) 0.0431(9) Uani 1 1 d .
H7A H 0.0860 0.2899 -0.0353 0.052 Uiso 1 1 calc R
H7B H 0.1493 0.3005 0.0098 0.052 Uiso 1 1 calc R
C8 C -0.1098(2) 0.38124(11) -0.07411(11) 0.0287(7) Uani 1 1 d .
C9 C -0.1151(2) 0.36196(12) -0.12101(12) 0.0369(8) Uani 1 1 d .
C10 C -0.1735(3) 0.38276(13) -0.15532(12) 0.0433(9) Uani 1 1 d .
H10 H -0.1757 0.3692 -0.1871 0.052 Uiso 1 1 calc R
C11 C -0.2278(2) 0.42348(13) -0.14202(12) 0.0405(9) Uani 1 1 d .
C12 C -0.2265(2) 0.44252(12) -0.09561(12) 0.0357(8) Uani 1 1 d .
H12 H -0.2659 0.4701 -0.0870 0.043 Uiso 1 1 calc R
C13 C -0.1684(2) 0.42185(11) -0.06136(11) 0.0302(7) Uani 1 1 d .
Cl14 Cl -0.04429(7) 0.31071(3) -0.13658(3) 0.0518(3) Uani 1 1 d .
Cl15 Cl -0.30152(7) 0.45056(4) -0.18459(4) 0.0617(3) Uani 1 1 d .
C16 C -0.1670(2) 0.44470(11) -0.01127(11) 0.0300(7) Uani 1 1 d .
H16A H -0.1155 0.4692 -0.0091 0.036 Uiso 1 1 calc R
H16B H -0.2236 0.4648 -0.0066 0.036 Uiso 1 1 calc R
C17 C -0.1597(2) 0.43621(12) 0.07459(11) 0.0330(8) Uani 1 1 d .
H17A H -0.1095 0.4611 0.0745 0.049 Uiso 1 1 calc R
H17B H -0.1525 0.4125 0.1018 0.049 Uiso 1 1 calc R
H17C H -0.2176 0.4547 0.0776 0.049 Uiso 1 1 calc R
C18 C -0.2399(2) 0.37230(11) 0.02727(11) 0.0273(7) Uani 1 1 d .
H18A H -0.2529 0.3626 -0.0065 0.033 Uiso 1 1 calc R
H18B H -0.2935 0.3909 0.0402 0.033 Uiso 1 1 calc R
C19 C -0.2227(2) 0.32433(11) 0.05674(11) 0.0287(7) Uani 1 1 d .
H19A H -0.2132 0.3340 0.0909 0.034 Uiso 1 1 calc R
H19B H -0.2763 0.3013 0.0550 0.034 Uiso 1 1 calc R
C20 C -0.1629(2) 0.26986(11) -0.00741(11) 0.0299(7) Uani 1 1 d .
H20A H -0.2122 0.2450 -0.0020 0.045 Uiso 1 1 calc R
H20B H -0.1088 0.2516 -0.0190 0.045 Uiso 1 1 calc R
H20C H -0.1820 0.2953 -0.0316 0.045 Uiso 1 1 calc R
C21 C -0.1166(2) 0.25547(11) 0.07426(11) 0.0281(7) Uani 1 1 d .
H21A H -0.1653 0.2291 0.0743 0.034 Uiso 1 1 calc R
H21B H -0.0601 0.2384 0.0631 0.034 Uiso 1 1 calc R
C22 C -0.1023(2) 0.27342(10) 0.12505(11) 0.0245(7) Uani 1 1 d .
C23 C -0.1471(2) 0.24802(11) 0.16201(11) 0.0285(7) Uani 1 1 d .
H23 H -0.1883 0.2210 0.1543 0.034 Uiso 1 1 calc R
C24 C -0.1337(2) 0.26084(11) 0.20972(11) 0.0294(7) Uani 1 1 d .
C25 C -0.0714(2) 0.29970(11) 0.21987(11) 0.0303(7) Uani 1 1 d .
H25 H -0.0612 0.3086 0.2526 0.036 Uiso 1 1 calc R
C26 C -0.0230(2) 0.32624(11) 0.18438(11) 0.0257(7) Uani 1 1 d .
C27 C -0.0421(2) 0.31416(10) 0.13571(11) 0.0247(7) Uani 1 1 d .
C28 C -0.1837(2) 0.23285(13) 0.24952(12) 0.0408(9) Uani 1 1 d .
H28A H -0.2364 0.2534 0.2596 0.061 Uiso 1 1 calc R
H28B H -0.1429 0.2279 0.2770 0.061 Uiso 1 1 calc R
H28C H -0.2044 0.1991 0.2377 0.061 Uiso 1 1 calc R
C29 C 0.0438(2) 0.37067(11) 0.19845(11) 0.0273(7) Uani 1 1 d .
C30 C 0.0628(2) 0.37013(12) 0.25370(11) 0.0307(7) Uani 1 1 d .
C31 C 0.1029(2) 0.32609(13) 0.27422(12) 0.0387(8) Uani 1 1 d .
H31 H 0.1152 0.2970 0.2544 0.046 Uiso 1 1 calc R
C32 C 0.1248(2) 0.32407(15) 0.32266(13) 0.0480(10) Uani 1 1 d .
H32 H 0.1510 0.2936 0.3358 0.058 Uiso 1 1 calc R
C33 C 0.1086(3) 0.36635(16) 0.35186(14) 0.0536(10) Uani 1 1 d .
H33 H 0.1225 0.3650 0.3853 0.064 Uiso 1 1 calc R
C34 C 0.0721(3) 0.41024(15) 0.33193(13) 0.0527(10) Uani 1 1 d .
H34 H 0.0626 0.4397 0.3517 0.063 Uiso 1 1 calc R
C35 C 0.0486(2) 0.41251(13) 0.28326(12) 0.0404(9) Uani 1 1 d .
H35 H 0.0229 0.4432 0.2704 0.048 Uiso 1 1 calc R
C36 C 0.1403(2) 0.36354(11) 0.17695(11) 0.0277(7) Uani 1 1 d .
C37 C 0.1676(2) 0.31864(12) 0.15404(11) 0.0304(7) Uani 1 1 d .
H37 H 0.1238 0.2928 0.1469 0.036 Uiso 1 1 calc R
C38 C 0.2580(2) 0.31064(13) 0.14124(12) 0.0369(8) Uani 1 1 d .
H38 H 0.2753 0.2795 0.1256 0.044 Uiso 1 1 calc R
C39 C 0.3231(2) 0.34799(13) 0.15127(12) 0.0383(8) Uani 1 1 d .
H39 H 0.3848 0.3428 0.1424 0.046 Uiso 1 1 calc R
C40 C 0.2970(2) 0.39273(13) 0.17430(12) 0.0399(9) Uani 1 1 d .
H40 H 0.3408 0.4187 0.1811 0.048 Uiso 1 1 calc R
C41 C 0.2075(2) 0.40005(12) 0.18758(11) 0.0339(8) Uani 1 1 d .
H41 H 0.1911 0.4307 0.2044 0.041 Uiso 1 1 calc R
C42 C -0.0042(2) 0.42185(11) 0.18447(11) 0.0278(7) Uani 1 1 d .
C43 C 0.0356(2) 0.46132(11) 0.15825(11) 0.0310(8) Uani 1 1 d .
H43 H 0.0952 0.4569 0.1458 0.037 Uiso 1 1 calc R
C44 C -0.0105(2) 0.50762(12) 0.14984(12) 0.0377(8) Uani 1 1 d .
H44 H 0.0181 0.5343 0.1318 0.045 Uiso 1 1 calc R
C45 C -0.0967(3) 0.51498(13) 0.16736(12) 0.0407(9) Uani 1 1 d .
H45 H -0.1278 0.5466 0.1617 0.049 Uiso 1 1 calc R
C46 C -0.1380(2) 0.47580(12) 0.19335(12) 0.0385(8) Uani 1 1 d .
H46 H -0.1976 0.4805 0.2058 0.046 Uiso 1 1 calc R
C47 C -0.0927(2) 0.42984(12) 0.20125(11) 0.0342(8) Uani 1 1 d .
H47 H -0.1223 0.4030 0.2185 0.041 Uiso 1 1 calc R
C48 C 0.0828(2) 0.23388(11) 0.01346(11) 0.0258(7) Uani 1 1 d .
C49 C 0.1160(2) 0.21584(15) 0.05697(13) 0.0470(10) Uani 1 1 d .
H49 H 0.1456 0.2393 0.0781 0.056 Uiso 1 1 calc R
C50 C 0.1074(4) 0.1653(2) 0.0706(2) 0.051(2) Uani 1 1 d .
H50 H 0.1309 0.1544 0.1009 0.060 Uiso 1 1 calc R
C51 C 0.0670(5) 0.1313(2) 0.0422(4) 0.062(4) Uani 1 1 d .
H51 H 0.0611 0.0964 0.0525 0.074 Uiso 1 1 calc R
C52 C 0.0337(3) 0.1456(2) -0.0014(3) 0.052(2) Uani 1 1 d .
H52 H 0.0047 0.1209 -0.0215 0.060 Uiso 1 1 calc R
C53 C 0.0423(2) 0.19712(15) -0.01659(14) 0.0478(10) Uani 1 1 d .
H53 H 0.0205 0.2070 -0.0475 0.057 Uiso 1 1 calc R
C54 C 0.1362(2) 0.41594(11) 0.01123(11) 0.0265(7) Uani 1 1 d .
C55 C 0.1511(2) 0.41207(11) -0.03871(12) 0.0308(8) Uani 1 1 d .
H55 H 0.1060 0.4248 -0.0602 0.037 Uiso 1 1 calc R
C56 C 0.2290(2) 0.39040(11) -0.05754(13) 0.0365(8) Uani 1 1 d .
H56 H 0.2370 0.3883 -0.0915 0.044 Uiso 1 1 calc R
C57 C 0.2958(2) 0.37165(12) -0.02690(13) 0.0360(8) Uani 1 1 d .
H57 H 0.3497 0.3568 -0.0396 0.043 Uiso 1 1 calc R
C58 C 0.2830(2) 0.37487(12) 0.02244(13) 0.0363(8) Uani 1 1 d .
H58 H 0.3283 0.3619 0.0436 0.044 Uiso 1 1 calc R
C59 C 0.2051(2) 0.39664(11) 0.04108(12) 0.0322(8) Uani 1 1 d .
H59 H 0.1980 0.3986 0.0751 0.039 Uiso 1 1 calc R
C60 C 0.4660(3) 0.13042(15) 0.33289(15) 0.0540(11) Uani 1 1 d .
H60 H 0.4824 0.1560 0.3559 0.065 Uiso 1 1 calc R
C61 C 0.4081(3) 0.09104(19) 0.34637(16) 0.0658(13) Uani 1 1 d .
H61 H 0.3857 0.0890 0.3784 0.079 Uiso 1 1 calc R
C62 C 0.3832(3) 0.05442(17) 0.3122(2) 0.0752(15) Uani 1 1 d .
H62 H 0.3426 0.0272 0.3204 0.090 Uiso 1 1 calc R
C63 C 0.4182(4) 0.05824(16) 0.26660(17) 0.0718(14) Uani 1 1 d .
H63 H 0.4019 0.0334 0.2430 0.086 Uiso 1 1 calc R
C64 C 0.4754(3) 0.09694(15) 0.25487(14) 0.0571(11) Uani 1 1 d .
H64 H 0.4990 0.0986 0.2230 0.069 Uiso 1 1 calc R
C65 C 0.5002(2) 0.13343(14) 0.28727(16) 0.0474(10) Uani 1 1 d .
C66 C 0.5662(3) 0.17603(18) 0.2734(2) 0.108(2) Uani 1 1 d .
H66A H 0.6284 0.1625 0.2739 0.162 Uiso 1 1 calc R
H66B H 0.5611 0.2046 0.2963 0.162 Uiso 1 1 calc R
H66C H 0.5518 0.1885 0.2409 0.162 Uiso 1 1 calc R
C67 C 0.4466(3) 0.50142(14) -0.0415(2) 0.0680(14) Uani 1 1 d .
H67 H 0.4102 0.5021 -0.0697 0.082 Uiso 1 1 calc R
C68 C 0.4099(3) 0.48666(14) 0.0017(2) 0.0651(14) Uani 1 1 d .
H68 H 0.3473 0.4776 0.0030 0.078 Uiso 1 1 calc R
C69 C 0.4612(3) 0.48446(13) 0.0436(2) 0.0653(13) Uani 1 1 d .
C70 C 0.4229(5) 0.4698(3) 0.0837(3) 0.0451(18) Uani 0.50 1 d P
H70A H 0.3577 0.4646 0.0784 0.068 Uiso 0.50 1 calc PR
H70B H 0.4318 0.4965 0.1083 0.068 Uiso 0.50 1 calc PR
H70C H 0.4506 0.4374 0.0946 0.068 Uiso 0.50 1 calc PR

loop_
_atom_site_aniso_label
_atom_site_aniso_U_11
_atom_site_aniso_U_22
_atom_site_aniso_U_33
_atom_site_aniso_U_23
_atom_site_aniso_U_13
_atom_site_aniso_U_12
Zr1 0.01980(16) 0.02216(18) 0.02428(17) 0.00066(12) 0.00030(13) 0.00010(12)
N2 0.0207(14) 0.0256(14) 0.0281(15) -0.0035(11) -0.0033(11) 0.0018(10)
N3 0.0205(14) 0.0271(14) 0.0252(14) -0.0006(11) -0.0012(11) -0.0009(10)
O4 0.0292(12) 0.0309(12) 0.0263(12) -0.0029(9) 0.0007(10) -0.0013(9)
O5 0.0246(12) 0.0260(11) 0.0253(11) 0.0032(9) -0.0008(9) -0.0039(8)
C6 0.0271(17) 0.0267(17) 0.0307(18) 0.0005(13) -0.0006(14) 0.0000(13)
C7 0.033(2) 0.031(2) 0.065(3) 0.0080(17) 0.0164(19) 0.0051(15)
C8 0.0316(19) 0.0284(18) 0.0260(18) 0.0027(14) -0.0025(14) -0.0085(14)
C9 0.043(2) 0.0369(19) 0.031(2) -0.0028(15) 0.0001(16) -0.0083(15)
C10 0.056(3) 0.049(2) 0.0251(19) 0.0000(16) -0.0084(18) -0.0173(19)
C11 0.047(2) 0.045(2) 0.030(2) 0.0116(16) -0.0170(17) -0.0137(17)
C12 0.034(2) 0.0328(18) 0.041(2) 0.0072(15) -0.0061(16) -0.0059(14)
C13 0.0286(19) 0.0289(18) 0.0330(19) 0.0051(14) -0.0060(15) -0.0080(14)
Cl14 0.0701(7) 0.0518(6) 0.0335(5) -0.0129(4) -0.0018(5) 0.0050(5)
Cl15 0.0670(7) 0.0707(7) 0.0475(6) 0.0182(5) -0.0298(5) -0.0077(5)
C16 0.0309(19) 0.0260(17) 0.0333(19) -0.0005(14) -0.0048(15) 0.0050(14)
C17 0.0278(19) 0.0370(19) 0.034(2) -0.0091(15) -0.0014(15) 0.0079(14)
C18 0.0199(17) 0.0343(17) 0.0276(18) -0.0021(14) -0.0009(14) -0.0006(13)
C19 0.0196(17) 0.0369(18) 0.0295(19) 0.0010(14) 0.0016(14) -0.0011(13)
C20 0.0271(19) 0.0340(18) 0.0287(18) -0.0051(14) -0.0016(14) -0.0040(14)
C21 0.0255(18) 0.0245(17) 0.0343(19) 0.0010(14) 0.0004(14) -0.0034(13)
C22 0.0220(17) 0.0236(16) 0.0278(18) 0.0011(13) -0.0015(13) 0.0005(13)
C23 0.0231(17) 0.0257(17) 0.037(2) 0.0041(14) 0.0014(15) -0.0015(13)
C24 0.0256(18) 0.0296(17) 0.0330(19) 0.0075(14) 0.0028(15) 0.0028(13)
C25 0.0302(19) 0.0335(18) 0.0271(18) 0.0039(14) -0.0009(15) 0.0038(14)
C26 0.0249(17) 0.0264(17) 0.0258(18) -0.0029(13) -0.0033(14) 0.0045(13)
C27 0.0206(16) 0.0215(16) 0.0321(19) 0.0052(13) 0.0006(14) 0.0030(12)
C28 0.040(2) 0.047(2) 0.035(2) 0.0115(17) 0.0058(16) -0.0048(16)
C29 0.0245(17) 0.0330(17) 0.0242(17) -0.0013(13) -0.0004(14) -0.0007(13)
C30 0.0229(18) 0.0434(19) 0.0257(18) 0.0003(15) -0.0016(14) -0.0032(14)
C31 0.037(2) 0.047(2) 0.032(2) 0.0026(16) -0.0017(16) 0.0062(16)
C32 0.042(2) 0.066(3) 0.036(2) 0.0105(19) -0.0091(18) 0.0091(18)
C33 0.050(3) 0.082(3) 0.029(2) 0.001(2) -0.0094(18) -0.002(2)
C34 0.060(3) 0.063(3) 0.035(2) -0.0125(19) -0.009(2) -0.001(2)
C35 0.045(2) 0.047(2) 0.029(2) -0.0033(16) -0.0069(17) 0.0017(16)
C36 0.0225(17) 0.0373(18) 0.0232(17) 0.0030(14) -0.0030(13) -0.0008(13)
C37 0.0262(19) 0.0374(19) 0.0276(18) 0.0021(14) -0.0029(14) -0.0007(14)
C38 0.029(2) 0.045(2) 0.037(2) 0.0011(16) -0.0022(16) 0.0077(16)
C39 0.0236(18) 0.056(2) 0.036(2) 0.0065(17) -0.0015(15) 0.0056(16)
C40 0.026(2) 0.055(2) 0.038(2) 0.0071(17) -0.0075(16) -0.0087(16)
C41 0.031(2) 0.0400(19) 0.031(2) -0.0001(15) -0.0055(15) -0.0022(15)
C42 0.030(2) 0.0297(18) 0.0231(17) -0.0061(13) -0.0048(14) 0.0005(14)
C43 0.033(2) 0.0306(19) 0.0294(19) -0.0031(14) -0.0059(15) 0.0005(14)
C44 0.048(2) 0.0319(19) 0.033(2) -0.0006(15) -0.0102(17) -0.0048(16)
C45 0.051(2) 0.033(2) 0.037(2) -0.0086(16) -0.0122(18) 0.0138(17)
C46 0.036(2) 0.045(2) 0.035(2) -0.0071(16) -0.0025(16) 0.0102(16)
C47 0.037(2) 0.0339(19) 0.0321(19) 0.0005(14) -0.0002(16) 0.0023(15)
C48 0.0180(16) 0.0242(17) 0.0353(19) -0.0037(13) 0.0066(14) 0.0003(12)
C49 0.041(2) 0.062(3) 0.038(2) 0.0024(19) 0.0087(18) 0.0261(18)
C50 0.053(4) 0.047(4) 0.051(4) 0.026(3) 0.025(4) 0.022(3)
C51 0.071(5) 0.031(3) 0.084(10) 0.028(5) 0.016(6) 0.016(3)
C52 0.034(3) 0.053(4) 0.068(7) -0.019(4) 0.013(4) -0.023(2)
C53 0.0215(19) 0.060(3) 0.062(3) -0.027(2) 0.0077(17) -0.0001(17)
C54 0.0255(18) 0.0210(16) 0.0331(19) -0.0004(13) 0.0016(14) -0.0056(13)
C55 0.0254(18) 0.0284(17) 0.038(2) 0.0041(14) -0.0006(15) -0.0037(13)
C56 0.035(2) 0.0381(19) 0.036(2) -0.0030(15) 0.0063(16) -0.0042(15)
C57 0.0253(18) 0.0329(18) 0.050(2) -0.0074(16) 0.0034(17) 0.0031(14)
C58 0.030(2) 0.0347(19) 0.044(2) 0.0008(16) -0.0088(17) 0.0044(15)
C59 0.033(2) 0.0294(18) 0.034(2) -0.0016(14) -0.0023(16) -0.0034(14)
C60 0.060(3) 0.055(3) 0.047(3) -0.020(2) -0.019(2) 0.021(2)
C61 0.053(3) 0.096(4) 0.048(3) 0.018(3) 0.018(2) 0.031(3)
C62 0.053(3) 0.062(3) 0.110(5) 0.027(3) -0.018(3) -0.016(2)
C63 0.107(4) 0.048(3) 0.061(3) -0.009(2) -0.032(3) -0.004(3)
C64 0.081(3) 0.049(3) 0.041(2) 0.002(2) 0.010(2) 0.022(2)
C65 0.036(2) 0.039(2) 0.067(3) 0.005(2) -0.010(2) 0.0101(16)
C66 0.056(3) 0.080(3) 0.187(6) 0.046(4) -0.007(4) -0.005(3)
C67 0.053(3) 0.030(2) 0.122(4) -0.015(2) 0.004(3) 0.0076(19)
C68 0.039(3) 0.029(2) 0.127(5) -0.011(2) -0.002(3) 0.0046(18)
C69 0.053(3) 0.027(2) 0.116(4) -0.013(2) 0.014(3) 0.0079(19)
C70 0.048(5) 0.046(4) 0.041(5) 0.004(4) 0.004(4) 0.008(3)

loop_
_atom_type_symbol
_atom_type_description
_atom_type_scat_dispersion_real
_atom_type_scat_dispersion_imag
_atom_type_scat_source
C C 0.0033 0.0016 'International Tables Vol C Tables 4.2.6.8 and 6.1.1.4'
H H 0.0000 0.0000 'International Tables Vol C Tables 4.2.6.8 and 6.1.1.4'
Cl Cl 0.1484 0.1585 'International Tables Vol C Tables 4.2.6.8 and 6.1.1.4'
N N 0.0061 0.0033 'International Tables Vol C Tables 4.2.6.8 and 6.1.1.4'
O O 0.0106 0.0060 'International Tables Vol C Tables 4.2.6.8 and 6.1.1.4'
Zr Zr -2.9673 0.5597 'International Tables Vol C Tables 4.2.6.8 and 6.1.1.4'

loop_
_geom_angle_atom_site_label_1
_geom_angle_atom_site_label_2
_geom_angle_atom_site_label_3
_geom_angle
_geom_angle_site_symmetry_1
_geom_angle_site_symmetry_3
O5 Zr1 O4 166.51(8) . .
O5 Zr1 C6 94.54(9) . .
O4 Zr1 C6 92.94(9) . .
O5 Zr1 C7 99.33(11) . .
O4 Zr1 C7 87.71(11) . .
C6 Zr1 C7 114.50(11) . .
O5 Zr1 N3 79.15(8) . .
O4 Zr1 N3 88.68(8) . .
C6 Zr1 N3 149.05(9) . .
C7 Zr1 N3 96.44(10) . .
O5 Zr1 N2 96.11(8) . .
O4 Zr1 N2 74.09(8) . .
C6 Zr1 N2 80.45(9) . .
C7 Zr1 N2 157.36(11) . .
N3 Zr1 N2 70.29(8) . .
O5 Zr1 C54 101.84(8) . .
O4 Zr1 C54 90.41(9) . .
C6 Zr1 C54 31.89(9) . .
C7 Zr1 C54 82.64(10) . .
N3 Zr1 C54 178.73(8) . .
N2 Zr1 C54 110.29(8) . .
C17 N2 C18 109.3(2) . .
C17 N2 C16 107.2(2) . .
C18 N2 C16 107.7(2) . .
C17 N2 Zr1 108.05(17) . .
C18 N2 Zr1 110.40(16) . .
C16 N2 Zr1 113.99(17) . .
C19 N3 C20 110.2(2) . .
C19 N3 C21 108.2(2) . .
C20 N3 C21 106.7(2) . .
C19 N3 Zr1 113.01(16) . .
C20 N3 Zr1 109.47(17) . .
C21 N3 Zr1 109.07(17) . .
C8 O4 Zr1 148.6(2) . .
C27 O5 Zr1 144.75(18) . .
C54 C6 Zr1 92.21(17) . .
C54 C6 H6A 113.3 . .
Zr1 C6 H6A 113.3 . .
C54 C6 H6B 113.2 . .
Zr1 C6 H6B 113.3 . .
H6A C6 H6B 110.6 . .
C48 C7 Zr1 125.3(2) . .
C48 C7 H7A 106.0 . .
Zr1 C7 H7A 106.0 . .
C48 C7 H7B 106.0 . .
Zr1 C7 H7B 106.0 . .
H7A C7 H7B 106.3 . .
O4 C8 C9 120.9(3) . .
O4 C8 C13 121.1(3) . .
C9 C8 C13 117.9(3) . .
C10 C9 C8 122.3(3) . .
C10 C9 Cl14 119.6(3) . .
C8 C9 Cl14 118.1(3) . .
C11 C10 C9 118.2(3) . .
C11 C10 H10 120.9 . .
C9 C10 H10 120.9 . .
C10 C11 C12 121.1(3) . .
C10 C11 Cl15 119.1(3) . .
C12 C11 Cl15 119.7(3) . .
C11 C12 C13 120.7(3) . .
C11 C12 H12 119.6 . .
C13 C12 H12 119.6 . .
C12 C13 C8 119.7(3) . .
C12 C13 C16 119.2(3) . .
C8 C13 C16 121.1(3) . .
N2 C16 C13 115.5(2) . .
N2 C16 H16A 108.4 . .
C13 C16 H16A 108.4 . .
N2 C16 H16B 108.4 . .
C13 C16 H16B 108.4 . .
H16A C16 H16B 107.5 . .
N2 C17 H17A 109.5 . .
N2 C17 H17B 109.5 . .
H17A C17 H17B 109.5 . .
N2 C17 H17C 109.5 . .
H17A C17 H17C 109.5 . .
H17B C17 H17C 109.5 . .
N2 C18 C19 109.8(2) . .
N2 C18 H18A 109.7 . .
C19 C18 H18A 109.7 . .
N2 C18 H18B 109.7 . .
C19 C18 H18B 109.7 . .
H18A C18 H18B 108.2 . .
N3 C19 C18 110.3(2) . .
N3 C19 H19A 109.6 . .
C18 C19 H19A 109.6 . .
N3 C19 H19B 109.6 . .
C18 C19 H19B 109.6 . .
H19A C19 H19B 108.1 . .
N3 C20 H20A 109.5 . .
N3 C20 H20B 109.5 . .
H20A C20 H20B 109.5 . .
N3 C20 H20C 109.5 . .
H20A C20 H20C 109.5 . .
H20B C20 H20C 109.5 . .
C22 C21 N3 115.8(2) . .
C22 C21 H21A 108.3 . .
N3 C21 H21A 108.3 . .
C22 C21 H21B 108.3 . .
N3 C21 H21B 108.3 . .
H21A C21 H21B 107.4 . .
C23 C22 C27 119.9(3) . .
C23 C22 C21 118.9(3) . .
C27 C22 C21 121.2(3) . .
C24 C23 C22 121.9(3) . .
C24 C23 H23 119.0 . .
C22 C23 H23 119.0 . .
C23 C24 C25 117.6(3) . .
C23 C24 C28 121.1(3) . .
C25 C24 C28 121.3(3) . .
C24 C25 C26 123.3(3) . .
C24 C25 H25 118.3 . .
C26 C25 H25 118.3 . .
C25 C26 C27 117.6(3) . .
C25 C26 C29 120.4(3) . .
C27 C26 C29 121.8(3) . .
O5 C27 C22 117.6(3) . .
O5 C27 C26 123.0(3) . .
C22 C27 C26 119.4(3) . .
C24 C28 H28A 109.5 . .
C24 C28 H28B 109.5 . .
H28A C28 H28B 109.5 . .
C24 C28 H28C 109.5 . .
H28A C28 H28C 109.5 . .
H28B C28 H28C 109.5 . .
C42 C29 C36 115.0(2) . .
C42 C29 C30 109.6(2) . .
C36 C29 C30 102.3(2) . .
C42 C29 C26 106.3(2) . .
C36 C29 C26 113.1(2) . .
C30 C29 C26 110.6(2) . .
C35 C30 C31 117.8(3) . .
C35 C30 C29 123.2(3) . .
C31 C30 C29 118.8(3) . .
C32 C31 C30 121.5(3) . .
C32 C31 H31 119.2 . .
C30 C31 H31 119.2 . .
C33 C32 C31 120.0(3) . .
C33 C32 H32 120.0 . .
C31 C32 H32 120.0 . .
C34 C33 C32 119.1(3) . .
C34 C33 H33 120.5 . .
C32 C33 H33 120.5 . .
C33 C34 C35 121.4(3) . .
C33 C34 H34 119.3 . .
C35 C34 H34 119.3 . .
C30 C35 C34 120.2(3) . .
C30 C35 H35 119.9 . .
C34 C35 H35 119.9 . .
C37 C36 C41 117.3(3) . .
C37 C36 C29 122.9(3) . .
C41 C36 C29 119.0(3) . .
C36 C37 C38 121.3(3) . .
C36 C37 H37 119.3 . .
C38 C37 H37 119.3 . .
C39 C38 C37 120.2(3) . .
C39 C38 H38 119.9 . .
C37 C38 H38 119.9 . .
C40 C39 C38 119.1(3) . .
C40 C39 H39 120.5 . .
C38 C39 H39 120.5 . .
C39 C40 C41 120.4(3) . .
C39 C40 H40 119.8 . .
C41 C40 H40 119.8 . .
C40 C41 C36 121.6(3) . .
C40 C41 H41 119.2 . .
C36 C41 H41 119.2 . .
C43 C42 C47 117.4(3) . .
C43 C42 C29 124.8(3) . .
C47 C42 C29 117.8(3) . .
C42 C43 C44 121.1(3) . .
C42 C43 H43 119.5 . .
C44 C43 H43 119.5 . .
C45 C44 C43 120.6(3) . .
C45 C44 H44 119.7 . .
C43 C44 H44 119.7 . .
C44 C45 C46 119.2(3) . .
C44 C45 H45 120.4 . .
C46 C45 H45 120.4 . .
C47 C46 C45 120.1(3) . .
C47 C46 H46 119.9 . .
C45 C46 H46 119.9 . .
C46 C47 C42 121.6(3) . .
C46 C47 H47 119.2 . .
C42 C47 H47 119.2 . .
C49 C48 C53 116.2(3) . .
C49 C48 C7 121.7(3) . .
C53 C48 C7 122.1(3) . .
C50 C49 C48 122.1(4) . .
C50 C49 H49 118.9 . .
C48 C49 H49 118.9 . .
C51 C50 C49 120.9(6) . .
C51 C50 H50 119.6 . .
C49 C50 H50 119.6 . .
C50 C51 C52 120.7(6) . .
C50 C51 H51 119.7 . .
C52 C51 H51 119.7 . .
C51 C52 C53 119.8(5) . .
C51 C52 H52 120.1 . .
C53 C52 H52 120.1 . .
C48 C53 C52 120.3(5) . .
C48 C53 H53 119.8 . .
C52 C53 H53 119.8 . .
C59 C54 C55 116.4(3) . .
C59 C54 C6 122.0(3) . .
C55 C54 C6 121.3(3) . .
C59 C54 Zr1 105.66(19) . .
C55 C54 Zr1 103.54(19) . .
C6 C54 Zr1 55.90(14) . .
C56 C55 C54 122.1(3) . .
C56 C55 H55 118.9 . .
C54 C55 H55 118.9 . .
C55 C56 C57 119.9(3) . .
C55 C56 H56 120.0 . .
C57 C56 H56 120.0 . .
C58 C57 C56 119.3(3) . .
C58 C57 H57 120.4 . .
C56 C57 H57 120.4 . .
C59 C58 C57 120.6(3) . .
C59 C58 H58 119.7 . .
C57 C58 H58 119.7 . .
C58 C59 C54 121.7(3) . .
C58 C59 H59 119.1 . .
C54 C59 H59 119.1 . .
C65 C60 C61 121.4(4) . .
C65 C60 H60 119.3 . .
C61 C60 H60 119.3 . .
C60 C61 C62 118.8(4) . .
C60 C61 H61 120.6 . .
C62 C61 H61 120.6 . .
C63 C62 C61 118.8(4) . .
C63 C62 H62 120.6 . .
C61 C62 H62 120.6 . .
C64 C63 C62 120.8(4) . .
C64 C63 H63 119.6 . .
C62 C63 H63 119.6 . .
C63 C64 C65 121.7(4) . .
C63 C64 H64 119.1 . .
C65 C64 H64 119.1 . .
C64 C65 C60 118.5(4) . .
C64 C65 C66 120.6(4) . .
C60 C65 C66 120.8(4) . .
C65 C66 H66A 109.5 . .
C65 C66 H66B 109.5 . .
H66A C66 H66B 109.5 . .
C65 C66 H66C 109.5 . .
H66A C66 H66C 109.5 . .
H66B C66 H66C 109.5 . .
C68 C67 C69 119.4(5) . 5_665
C68 C67 H67 120.3 . .
C69 C67 H67 120.3 5_665 .
C67 C68 C69 122.0(4) . .
C67 C68 H68 119.0 . .
C69 C68 H68 119.0 . .
C70 C69 C68 119.5(5) . .
C70 C69 C67 121.8(6) . 5_665
C68 C69 C67 118.6(5) . 5_665
C69 C70 H70A 109.5 . .
C69 C70 H70B 109.5 . .
H70A C70 H70B 109.5 . .
C69 C70 H70C 109.5 . .
H70A C70 H70C 109.5 . .
H70B C70 H70C 109.5 . .

loop_
_geom_bond_atom_site_label_1
_geom_bond_atom_site_label_2
_geom_bond_distance
_geom_bond_site_symmetry_2
Zr1 O5 2.006(2) .
Zr1 O4 2.014(2) .
Zr1 C6 2.290(3) .
Zr1 C7 2.333(3) .
Zr1 N3 2.410(2) .
Zr1 N2 2.566(2) .
Zr1 C54 2.763(3) .
N2 C17 1.479(4) .
N2 C18 1.487(4) .
N2 C16 1.496(4) .
N3 C19 1.484(4) .
N3 C20 1.485(4) .
N3 C21 1.502(4) .
O4 C8 1.333(4) .
O5 C27 1.362(3) .
C6 C54 1.461(4) .
C6 H6A 0.9900 .
C6 H6B 0.9900 .
C7 C48 1.469(4) .
C7 H7A 0.9900 .
C7 H7B 0.9900 .
C8 C9 1.396(4) .
C8 C13 1.404(4) .
C9 C10 1.390(5) .
C9 Cl14 1.741(3) .
C10 C11 1.374(5) .
C10 H10 0.9500 .
C11 C12 1.379(5) .
C11 Cl15 1.749(3) .
C12 C13 1.386(4) .
C12 H12 0.9500 .
C13 C16 1.511(4) .
C16 H16A 0.9900 .
C16 H16B 0.9900 .
C17 H17A 0.9800 .
C17 H17B 0.9800 .
C17 H17C 0.9800 .
C18 C19 1.508(4) .
C18 H18A 0.9900 .
C18 H18B 0.9900 .
C19 H19A 0.9900 .
C19 H19B 0.9900 .
C20 H20A 0.9800 .
C20 H20B 0.9800 .
C20 H20C 0.9800 .
C21 C22 1.498(4) .
C21 H21A 0.9900 .
C21 H21B 0.9900 .
C22 C23 1.385(4) .
C22 C27 1.408(4) .
C23 C24 1.379(4) .
C23 H23 0.9500 .
C24 C25 1.389(4) .
C24 C28 1.512(4) .
C25 C26 1.395(4) .
C25 H25 0.9500 .
C26 C27 1.415(4) .
C26 C29 1.562(4) .
C28 H28A 0.9800 .
C28 H28B 0.9800 .
C28 H28C 0.9800 .
C29 C42 1.550(4) .
C29 C36 1.551(4) .
C29 C30 1.559(4) .
C30 C35 1.385(4) .
C30 C31 1.404(4) .
C31 C32 1.383(5) .
C31 H31 0.9500 .
C32 C33 1.382(5) .
C32 H32 0.9500 .
C33 C34 1.373(5) .
C33 H33 0.9500 .
C34 C35 1.395(5) .
C34 H34 0.9500 .
C35 H35 0.9500 .
C36 C37 1.384(4) .
C36 C41 1.399(4) .
C37 C38 1.392(4) .
C37 H37 0.9500 .
C38 C39 1.388(5) .
C38 H38 0.9500 .
C39 C40 1.377(5) .
C39 H39 0.9500 .
C40 C41 1.380(4) .
C40 H40 0.9500 .
C41 H41 0.9500 .
C42 C43 1.384(4) .
C42 C47 1.398(4) .
C43 C44 1.397(4) .
C43 H43 0.9500 .
C44 C45 1.371(5) .
C44 H44 0.9500 .
C45 C46 1.385(5) .
C45 H45 0.9500 .
C46 C47 1.381(4) .
C46 H46 0.9500 .
C47 H47 0.9500 .
C48 C49 1.383(4) .
C48 C53 1.399(4) .
C49 C50 1.368(6) .
C49 H49 0.9500 .
C50 C51 1.323(9) .
C50 H50 0.9500 .
C51 C52 1.356(9) .
C51 H51 0.9500 .
C52 C53 1.404(7) .
C52 H52 0.9500 .
C53 H53 0.9500 .
C54 C59 1.402(4) .
C54 C55 1.406(4) .
C55 C56 1.379(4) .
C55 H55 0.9500 .
C56 C57 1.387(5) .
C56 H56 0.9500 .
C57 C58 1.384(5) .
C57 H57 0.9500 .
C58 C59 1.377(5) .
C58 H58 0.9500 .
C59 H59 0.9500 .
C60 C65 1.364(6) .
C60 C61 1.380(6) .
C60 H60 0.9500 .
C61 C62 1.389(6) .
C61 H61 0.9500 .
C62 C63 1.370(6) .
C62 H62 0.9500 .
C63 C64 1.348(6) .
C63 H63 0.9500 .
C64 C65 1.354(5) .
C64 H64 0.9500 .
C65 C66 1.520(6) .
C66 H66A 0.9800 .
C66 H66B 0.9800 .
C66 H66C 0.9800 .
C67 C68 1.368(6) .
C67 C69 1.406(6) 5_665
C67 H67 0.9500 .
C68 C69 1.387(6) .
C68 H68 0.9500 .
C69 C70 1.303(8) .
C69 C67 1.406(6) 5_665
C70 H70A 0.9800 .
C70 H70B 0.9800 .
C70 H70C 0.9800 .
